data_7060517
loop_
_publ_author_name
'Pan, Liu-Na'
'Wang, Qing'
'Sun, Jing'
'Sun, Quan-Shun'
'Yan, Chao-Guo'

_publ_section_title
;
 Molecular diversity of the acid promoted domino reaction of
 3-hydroxy-3-(indol-3-yl)indolin-2-ones and cyclic mercapto-substituted
 \b-enamino esters
;
_journal_issue 18
_journal_name_full 'New Journal of Chemistry'
_journal_page_first 8314
_journal_page_last 8320
_journal_paper_doi 10.1039/D1NJ00947H
_journal_volume 45
_journal_year 2021
_chemical_formula_moiety 'C31 H28 Cl N3 O3 S, C H2 Cl2'
_chemical_formula_sum 'C32 H30 Cl3 N3 O3 S'
_chemical_formula_weight 643.00
_space_group_crystal_system monoclinic
_space_group_IT_number 14
_space_group_name_Hall '-P 2ybc'
_space_group_name_H-M_alt 'P 1 21/c 1'
_atom_sites_solution_hydrogens mixed
_audit_creation_method SHELXL-2014/7
_audit_update_record
;
2020-12-29 deposited with the CCDC.	2021-04-05 downloaded from the CCDC.
;
_cell_angle_alpha 90
_cell_angle_beta 114.201(7)
_cell_angle_gamma 90
_cell_formula_units_Z 4
_cell_length_a 18.215(4)
_cell_length_b 11.451(2)
_cell_length_c 16.453(4)
_cell_measurement_reflns_used 3519
_cell_measurement_temperature 296(2)
_cell_measurement_theta_max 21.17
_cell_measurement_theta_min 2.27
_cell_volume 3130.2(12)
_computing_cell_refinement 'Bruker SAINT'
_computing_data_collection 'Bruker APEX2'
_computing_data_reduction 'Bruker SAINT'
_computing_molecular_graphics 'Bruker SHELXTL'
_computing_publication_material 'Bruker SHELXTL'
_computing_structure_refinement 'SHELXL-2014/7 (Sheldrick, 2014)'
_computing_structure_solution 'SHELXS-97 (Sheldrick 2008)'
_diffrn_ambient_temperature 296(2)
_diffrn_measured_fraction_theta_full 0.999
_diffrn_measured_fraction_theta_max 0.999
_diffrn_measurement_device_type 'Bruker APEX-II CCD'
_diffrn_measurement_method '\f and \w scans'
_diffrn_radiation_type MoK\a
_diffrn_radiation_wavelength 0.71073
_diffrn_reflns_av_R_equivalents 0.1628
_diffrn_reflns_av_unetI/netI 0.1612
_diffrn_reflns_Laue_measured_fraction_full 0.999
_diffrn_reflns_Laue_measured_fraction_max 0.999
_diffrn_reflns_limit_h_max 21
_diffrn_reflns_limit_h_min -21
_diffrn_reflns_limit_k_max 13
_diffrn_reflns_limit_k_min -12
_diffrn_reflns_limit_l_max 19
_diffrn_reflns_limit_l_min -19
_diffrn_reflns_number 27074
_diffrn_reflns_point_group_measured_fraction_full 0.999
_diffrn_reflns_point_group_measured_fraction_max 0.999
_diffrn_reflns_theta_full 24.995
_diffrn_reflns_theta_max 24.995
_diffrn_reflns_theta_min 2.160
_exptl_absorpt_coefficient_mu 0.397
_exptl_absorpt_correction_T_max 0.7456
_exptl_absorpt_correction_T_min 0.6841
_exptl_absorpt_correction_type multi-scan
_exptl_absorpt_process_details sadabs
_exptl_crystal_colour colorless
_exptl_crystal_density_diffrn 1.364
_exptl_crystal_description block
_exptl_crystal_F_000 1336
_exptl_crystal_size_max 0.280
_exptl_crystal_size_mid 0.200
_exptl_crystal_size_min 0.180
_refine_diff_density_max 0.503
_refine_diff_density_min -0.483
_refine_diff_density_rms 0.063
_refine_ls_extinction_method none
_refine_ls_goodness_of_fit_ref 0.981
_refine_ls_hydrogen_treatment mixed
_refine_ls_matrix_type full
_refine_ls_number_parameters 416
_refine_ls_number_reflns 5522
_refine_ls_number_restraints 98
_refine_ls_restrained_S_all 0.979
_refine_ls_R_factor_all 0.2292
_refine_ls_R_factor_gt 0.0842
_refine_ls_shift/su_max 0.000
_refine_ls_shift/su_mean 0.000
_refine_ls_structure_factor_coef Fsqd
_refine_ls_weighting_details 'w=1/[\s^2^(Fo^2^)+(0.1196P)^2^] where P=(Fo^2^+2Fc^2^)/3'
_refine_ls_weighting_scheme calc
_refine_ls_wR_factor_gt 0.1953
_refine_ls_wR_factor_ref 0.2330
_reflns_Friedel_coverage 0.000
_reflns_number_gt 2343
_reflns_number_total 5522
_reflns_threshold_expression 'I > 2\s(I)'
_cod_data_source_file d1nj00947h2.cif
_cod_data_source_block 3h
_cod_depositor_comments 'Adding full bibliography for 7060515--7060528.cif.'
_cod_original_cell_volume 3130.1(11)
_cod_original_sg_symbol_H-M 'P 21/c'
_cod_database_code 7060517
_shelx_shelxl_version_number 2014/7
_shelx_space_group_comment
; 
The symmetry employed for this shelxl refinement is uniquely defined 
by the following loop, which should always be used as a source of 
symmetry information in preference to the above space-group names. 
They are only intended as comments. 
;
_shelx_estimated_absorpt_t_min 0.897
_shelx_estimated_absorpt_t_max 0.932

loop_
_space_group_symop_operation_xyz
'x, y, z'
'-x, y+1/2, -z+1/2'
'-x, -y, -z'
'x, -y-1/2, z-1/2'

loop_
_atom_site_label
_atom_site_type_symbol
_atom_site_fract_x
_atom_site_fract_y
_atom_site_fract_z
_atom_site_U_iso_or_equiv
_atom_site_adp_type
_atom_site_occupancy
_atom_site_site_symmetry_order
_atom_site_calc_flag
_atom_site_refinement_flags_posn
_atom_site_refinement_flags_adp
_atom_site_refinement_flags_occupancy
_atom_site_disorder_assembly
_atom_site_disorder_group
C1 C 0.3279(4) 0.1795(6) 0.2098(4) 0.0645(17) Uani 1 1 d . . . . .
C2 C 0.3801(5) 0.0849(7) 0.2378(5) 0.089(2) Uani 1 1 d . . . . .
H2 H 0.3611 0.0099 0.2190 0.106 Uiso 1 1 calc R U . . .
C3 C 0.4594(6) 0.1021(10) 0.2931(7) 0.134(3) Uani 1 1 d . . . . .
H3 H 0.4944 0.0387 0.3106 0.161 Uiso 1 1 calc R U . . .
C4 C 0.4876(5) 0.2116(13) 0.3228(7) 0.150(4) Uani 1 1 d . . . . .
H4 H 0.5415 0.2222 0.3607 0.180 Uiso 1 1 calc R U . . .
C5 C 0.4364(5) 0.3066(8) 0.2969(6) 0.112(3) Uani 1 1 d . . . . .
H5 H 0.4558 0.3808 0.3177 0.134 Uiso 1 1 calc R U . . .
C6 C 0.3568(4) 0.2915(6) 0.2403(4) 0.0719(18) Uani 1 1 d . . . . .
C7 C 0.1962(3) 0.3480(4) 0.1798(3) 0.0460(13) Uani 1 1 d . . . . .
H7 H 0.1561 0.4018 0.1391 0.055 Uiso 1 1 calc R U . . .
C8 C 0.1855(4) 0.2359(4) 0.1285(4) 0.0437(13) Uani 1 1 d . . . . .
C9 C 0.1141(4) 0.2106(4) 0.0605(4) 0.0469(14) Uani 1 1 d . . . . .
H9 H 0.0719 0.2627 0.0493 0.056 Uiso 1 1 calc R U . . .
C10 C 0.0988(4) 0.1090(4) 0.0044(4) 0.0488(14) Uani 1 1 d . . . . .
C11 C 0.0077(4) 0.0095(4) -0.1217(4) 0.0707(18) Uani 1 1 d . . . . .
H11A H 0.0393 0.0164 -0.1561 0.106 Uiso 1 1 calc R U . . .
H11B H -0.0484 0.0103 -0.1610 0.106 Uiso 1 1 calc R U . . .
H11C H 0.0206 -0.0625 -0.0890 0.106 Uiso 1 1 calc R U . . .
C12 C -0.0475(4) 0.3058(4) 0.1784(4) 0.0488(14) Uani 1 1 d . . . . .
C13 C -0.1269(4) 0.3372(5) 0.1260(4) 0.0608(16) Uani 1 1 d . . . . .
H13 H -0.1697 0.2963 0.1291 0.073 Uiso 1 1 calc R U . . .
C14 C -0.1397(4) 0.4314(5) 0.0693(4) 0.0678(17) Uani 1 1 d . . . . .
H14 H -0.1919 0.4549 0.0335 0.081 Uiso 1 1 calc R U . . .
C15 C -0.0746(4) 0.4911(5) 0.0654(4) 0.0592(16) Uani 1 1 d . . . . .
H15 H -0.0845 0.5535 0.0261 0.071 Uiso 1 1 calc R U . . .
C16 C 0.0030(4) 0.4611(4) 0.1171(3) 0.0503(14) Uani 1 1 d . . . . .
H16 H 0.0453 0.5031 0.1136 0.060 Uiso 1 1 calc R U . . .
C17 C 0.0186(3) 0.3657(4) 0.1762(3) 0.0382(13) Uani 1 1 d . . . . .
C18 C 0.0893(3) 0.3090(3) 0.2391(3) 0.0393(13) Uani 1 1 d . . . . .
C19 C 0.0633(3) 0.2219(4) 0.2766(3) 0.0438(13) Uani 1 1 d . . . . .
H19 H 0.0967 0.1715 0.3206 0.053 Uiso 1 1 calc R U . . .
C20 C 0.4459(7) 0.7093(13) 0.4047(11) 0.086(3) Uani 0.452(7) 1 d D U P A 1
H20A H 0.4513 0.7782 0.4399 0.129 Uiso 0.452(7) 1 calc R U P A 1
H20B H 0.4517 0.7297 0.3510 0.129 Uiso 0.452(7) 1 calc R U P A 1
H20C H 0.4868 0.6540 0.4380 0.129 Uiso 0.452(7) 1 calc R U P A 1
C21 C 0.3625(6) 0.6550(11) 0.3807(7) 0.075(2) Uani 0.452(7) 1 d D U P A 1
H21A H 0.3215 0.7151 0.3587 0.090 Uiso 0.452(7) 1 calc R U P A 1
H21B H 0.3517 0.5974 0.3340 0.090 Uiso 0.452(7) 1 calc R U P A 1
C22 C 0.3592(5) 0.5971(11) 0.4626(7) 0.073(2) Uani 0.452(7) 1 d D U P A 1
H22A H 0.3807 0.6506 0.5125 0.088 Uiso 0.452(7) 1 calc R U P A 1
H22B H 0.3933 0.5282 0.4776 0.088 Uiso 0.452(7) 1 calc R U P A 1
C20' C 0.4492(7) 0.6617(10) 0.3916(10) 0.086(3) Uani 0.548(7) 1 d D U P A 2
H20D H 0.4117 0.6914 0.3353 0.129 Uiso 0.548(7) 1 calc R U P A 2
H20E H 0.4882 0.6133 0.3825 0.129 Uiso 0.548(7) 1 calc R U P A 2
H20F H 0.4760 0.7256 0.4301 0.129 Uiso 0.548(7) 1 calc R U P A 2
C21' C 0.4040(5) 0.5893(7) 0.4345(8) 0.078(2) Uani 0.548(7) 1 d D U P A 2
H21C H 0.3940 0.5118 0.4085 0.093 Uiso 0.548(7) 1 calc R U P A 2
H21D H 0.4372 0.5813 0.4978 0.093 Uiso 0.548(7) 1 calc R U P A 2
C22' C 0.3242(5) 0.6461(7) 0.4213(8) 0.0711(19) Uani 0.548(7) 1 d D U P A 2
H22C H 0.2950 0.6675 0.3592 0.085 Uiso 0.548(7) 1 calc R U P A 2
H22D H 0.3342 0.7167 0.4569 0.085 Uiso 0.548(7) 1 calc R U P A 2
C23 C 0.2739(4) 0.5614(5) 0.4489(4) 0.0664(15) Uani 1 1 d D U . . .
H23A H 0.2733 0.5428 0.5062 0.080 Uiso 0.452(7) 1 calc R U P A 1
H23B H 0.2376 0.6265 0.4237 0.080 Uiso 0.452(7) 1 calc R U P A 1
H23C H 0.288(7) 0.523(8) 0.494(7) 0.080 Uiso 0.548(7) 1 d . U P A 23
H23D H 0.223(6) 0.591(8) 0.457(6) 0.080 Uiso 0.548(7) 1 d . U P A 23
C24 C 0.1903(3) 0.4669(4) 0.3046(4) 0.0401(13) Uani 1 1 d . . . . .
C25 C 0.1770(3) 0.3414(3) 0.2648(3) 0.0388(13) Uani 1 1 d . . . . .
C26 C 0.2353(3) 0.2705(4) 0.3407(3) 0.0399(13) Uani 1 1 d . . . . .
C27 C 0.2554(3) 0.1537(4) 0.3500(4) 0.0488(14) Uani 1 1 d . . . . .
H27 H 0.2306 0.1021 0.3030 0.059 Uiso 1 1 calc R U . . .
C28 C 0.3129(4) 0.1147(4) 0.4303(5) 0.0602(16) Uani 1 1 d . . . . .
C29 C 0.3502(4) 0.1890(5) 0.5010(4) 0.0679(17) Uani 1 1 d . . . . .
H29 H 0.3894 0.1604 0.5540 0.081 Uiso 1 1 calc R U . . .
C30 C 0.3297(4) 0.3065(5) 0.4937(4) 0.0610(16) Uani 1 1 d . . . . .
H30 H 0.3531 0.3573 0.5416 0.073 Uiso 1 1 calc R U . . .
C31 C 0.2732(3) 0.3451(4) 0.4127(4) 0.0473(14) Uani 1 1 d . . . . .
C32 C 0.8081(6) 0.2358(6) 0.8751(6) 0.131(3) Uani 1 1 d . . . . .
H32A H 0.8320 0.3087 0.8681 0.157 Uiso 1 1 calc R U . . .
H32B H 0.8432 0.2015 0.9317 0.157 Uiso 1 1 calc R U . . .
Cl1 Cl 0.34203(11) -0.03160(12) 0.44043(13) 0.0881(6) Uani 1 1 d . . . . .
Cl2 Cl 0.7996(2) 0.1436(2) 0.79117(18) 0.1611(11) Uani 1 1 d . . . . .
Cl3 Cl 0.71283(18) 0.2632(2) 0.87469(19) 0.1536(10) Uani 1 1 d . . . . .
N1 N 0.2489(3) 0.1615(4) 0.1522(3) 0.0556(12) Uani 1 1 d . . . . .
H1 H 0.2383 0.0936 0.1279 0.067 Uiso 1 1 calc R U . . .
N2 N -0.0186(3) 0.2186(3) 0.2407(3) 0.0511(12) Uani 1 1 d . . . . .
H2A H -0.0475 0.1699 0.2548 0.061 Uiso 1 1 calc R U . . .
N3 N 0.2453(3) 0.4604(3) 0.3898(3) 0.0453(11) Uani 1 1 d . . . . .
O1 O 0.1480(3) 0.0309(3) 0.0146(3) 0.0697(12) Uani 1 1 d . . . . .
O2 O 0.0255(3) 0.1069(3) -0.0599(3) 0.0599(10) Uani 1 1 d . . . . .
O3 O 0.1574(2) 0.5554(3) 0.2667(2) 0.0540(10) Uani 1 1 d . . . . .
S1 S 0.29271(11) 0.41318(12) 0.20047(12) 0.0738(6) Uani 1 1 d . . . . .

loop_
_atom_site_aniso_label
_atom_site_aniso_U_11
_atom_site_aniso_U_22
_atom_site_aniso_U_33
_atom_site_aniso_U_23
_atom_site_aniso_U_13
_atom_site_aniso_U_12
C1 0.050(5) 0.100(5) 0.048(4) -0.012(4) 0.024(4) 0.007(4)
C2 0.061(5) 0.125(6) 0.078(6) -0.006(4) 0.026(5) 0.023(5)
C3 0.082(8) 0.191(10) 0.116(8) -0.031(7) 0.027(7) 0.041(7)
C4 0.044(6) 0.267(13) 0.123(9) -0.055(9) 0.019(6) 0.015(8)
C5 0.052(6) 0.166(8) 0.120(7) -0.060(6) 0.038(6) -0.022(6)
C6 0.050(5) 0.108(5) 0.075(5) -0.021(4) 0.042(4) -0.014(4)
C7 0.052(4) 0.042(3) 0.047(4) -0.002(2) 0.022(3) -0.006(3)
C8 0.056(4) 0.040(3) 0.043(4) -0.002(3) 0.028(3) 0.002(3)
C9 0.053(4) 0.048(3) 0.046(4) -0.002(3) 0.026(3) 0.006(3)
C10 0.065(5) 0.045(3) 0.048(4) -0.003(3) 0.034(4) -0.001(3)
C11 0.090(5) 0.070(3) 0.049(4) -0.019(3) 0.026(4) -0.027(3)
C12 0.049(4) 0.044(3) 0.054(4) -0.015(3) 0.022(4) -0.007(3)
C13 0.052(4) 0.060(3) 0.072(5) -0.019(3) 0.027(4) -0.013(3)
C14 0.055(5) 0.071(4) 0.064(5) -0.014(3) 0.010(4) 0.011(3)
C15 0.063(5) 0.063(3) 0.050(4) 0.001(3) 0.021(4) 0.002(4)
C16 0.056(4) 0.049(3) 0.046(4) -0.004(3) 0.021(3) 0.003(3)
C17 0.044(4) 0.036(2) 0.040(3) -0.009(2) 0.023(3) -0.003(3)
C18 0.050(4) 0.031(2) 0.044(3) -0.007(2) 0.026(3) -0.004(3)
C19 0.045(4) 0.040(3) 0.040(3) 0.001(2) 0.012(3) 0.000(3)
C20 0.073(5) 0.070(6) 0.112(6) -0.021(6) 0.036(5) -0.018(5)
C21 0.074(4) 0.064(4) 0.091(5) -0.016(3) 0.037(4) -0.020(4)
C22 0.075(4) 0.062(4) 0.084(4) -0.020(3) 0.035(4) -0.021(3)
C20' 0.077(5) 0.074(6) 0.110(6) -0.012(5) 0.040(5) -0.015(5)
C21' 0.074(4) 0.066(4) 0.092(5) -0.016(3) 0.033(4) -0.019(3)
C22' 0.075(4) 0.059(4) 0.083(4) -0.019(3) 0.036(4) -0.020(3)
C23 0.075(4) 0.059(3) 0.072(4) -0.024(3) 0.038(3) -0.022(3)
C24 0.047(4) 0.033(3) 0.046(4) -0.004(3) 0.025(3) -0.009(3)
C25 0.051(4) 0.031(2) 0.039(3) -0.007(2) 0.024(3) -0.006(2)
C26 0.047(4) 0.037(3) 0.041(3) -0.003(2) 0.023(3) -0.004(3)
C27 0.052(4) 0.049(3) 0.047(4) 0.003(3) 0.023(3) 0.001(3)
C28 0.058(4) 0.051(3) 0.075(5) 0.020(3) 0.031(4) 0.006(3)
C29 0.050(4) 0.086(4) 0.062(5) 0.017(4) 0.018(4) 0.000(4)
C30 0.062(4) 0.065(4) 0.058(4) -0.006(3) 0.026(4) -0.007(3)
C31 0.048(4) 0.055(3) 0.044(4) 0.004(3) 0.024(3) -0.002(3)
C32 0.192(10) 0.099(5) 0.120(7) -0.007(5) 0.083(7) 0.008(6)
Cl1 0.0766(13) 0.0631(9) 0.1176(16) 0.0219(9) 0.0328(12) 0.0212(8)
Cl2 0.236(3) 0.1368(18) 0.132(2) 0.0105(16) 0.098(2) 0.029(2)
Cl3 0.166(3) 0.169(2) 0.146(2) 0.0237(18) 0.085(2) 0.0306(19)
N1 0.057(4) 0.057(3) 0.053(3) -0.014(2) 0.022(3) 0.006(3)
N2 0.052(3) 0.047(2) 0.058(3) -0.002(2) 0.026(3) -0.010(2)
N3 0.053(3) 0.042(2) 0.042(3) -0.010(2) 0.020(3) -0.007(2)
O1 0.074(3) 0.063(2) 0.072(3) -0.019(2) 0.030(3) 0.007(2)
O2 0.064(3) 0.064(2) 0.046(3) -0.012(2) 0.016(2) -0.010(2)
O3 0.060(3) 0.0339(18) 0.064(3) -0.0023(18) 0.021(2) -0.0009(18)
S1 0.0806(13) 0.0754(10) 0.0878(13) -0.0216(9) 0.0571(11) -0.0338(9)

loop_
_atom_type_symbol
_atom_type_description
_atom_type_scat_dispersion_real
_atom_type_scat_dispersion_imag
_atom_type_scat_source
C C 0.0033 0.0016 'International Tables Vol C Tables 4.2.6.8 and 6.1.1.4'
H H 0.0000 0.0000 'International Tables Vol C Tables 4.2.6.8 and 6.1.1.4'
N N 0.0061 0.0033 'International Tables Vol C Tables 4.2.6.8 and 6.1.1.4'
O O 0.0106 0.0060 'International Tables Vol C Tables 4.2.6.8 and 6.1.1.4'
S S 0.1246 0.1234 'International Tables Vol C Tables 4.2.6.8 and 6.1.1.4'
Cl Cl 0.1484 0.1585 'International Tables Vol C Tables 4.2.6.8 and 6.1.1.4'

loop_
_geom_angle_atom_site_label_1
_geom_angle_atom_site_label_2
_geom_angle_atom_site_label_3
_geom_angle
_geom_angle_site_symmetry_1
_geom_angle_site_symmetry_3
_geom_angle_publ_flag
N1 C1 C2 119.4(6) . . ?
N1 C1 C6 121.2(6) . . ?
C2 C1 C6 119.3(7) . . ?
C3 C2 C1 120.0(8) . . ?
C3 C2 H2 120.0 . . ?
C1 C2 H2 120.0 . . ?
C4 C3 C2 120.5(9) . . ?
C4 C3 H3 119.7 . . ?
C2 C3 H3 119.7 . . ?
C3 C4 C5 120.4(9) . . ?
C3 C4 H4 119.8 . . ?
C5 C4 H4 119.8 . . ?
C6 C5 C4 120.0(8) . . ?
C6 C5 H5 120.0 . . ?
C4 C5 H5 120.0 . . ?
C5 C6 C1 119.7(7) . . ?
C5 C6 S1 120.4(6) . . ?
C1 C6 S1 119.8(5) . . ?
C8 C7 C25 115.7(3) . . ?
C8 C7 S1 110.5(3) . . ?
C25 C7 S1 113.9(3) . . ?
C8 C7 H7 105.3 . . ?
C25 C7 H7 105.3 . . ?
S1 C7 H7 105.3 . . ?
C9 C8 N1 121.3(4) . . ?
C9 C8 C7 120.4(5) . . ?
N1 C8 C7 118.4(5) . . ?
C8 C9 C10 124.8(5) . . ?
C8 C9 H9 117.6 . . ?
C10 C9 H9 117.6 . . ?
O1 C10 O2 122.5(5) . . ?
O1 C10 C9 124.2(6) . . ?
O2 C10 C9 113.3(5) . . ?
O2 C11 H11A 109.5 . . ?
O2 C11 H11B 109.5 . . ?
H11A C11 H11B 109.5 . . ?
O2 C11 H11C 109.5 . . ?
H11A C11 H11C 109.5 . . ?
H11B C11 H11C 109.5 . . ?
N2 C12 C13 129.3(5) . . ?
N2 C12 C17 107.8(5) . . ?
C13 C12 C17 122.9(5) . . ?
C14 C13 C12 117.7(5) . . ?
C14 C13 H13 121.2 . . ?
C12 C13 H13 121.2 . . ?
C13 C14 C15 120.2(6) . . ?
C13 C14 H14 119.9 . . ?
C15 C14 H14 119.9 . . ?
C16 C15 C14 122.1(5) . . ?
C16 C15 H15 118.9 . . ?
C14 C15 H15 118.9 . . ?
C15 C16 C17 119.4(5) . . ?
C15 C16 H16 120.3 . . ?
C17 C16 H16 120.3 . . ?
C12 C17 C16 117.7(5) . . ?
C12 C17 C18 106.7(4) . . ?
C16 C17 C18 135.6(5) . . ?
C19 C18 C17 106.5(4) . . ?
C19 C18 C25 125.1(5) . . ?
C17 C18 C25 128.3(4) . . ?
C18 C19 N2 110.3(4) . . ?
C18 C19 H19 124.8 . . ?
N2 C19 H19 124.8 . . ?
C21 C20 H20A 109.5 . . ?
C21 C20 H20B 109.5 . . ?
H20A C20 H20B 109.5 . . ?
C21 C20 H20C 109.5 . . ?
H20A C20 H20C 109.5 . . ?
H20B C20 H20C 109.5 . . ?
C22 C21 C20 110.0(7) . . ?
C22 C21 H21A 109.7 . . ?
C20 C21 H21A 109.7 . . ?
C22 C21 H21B 109.7 . . ?
C20 C21 H21B 109.7 . . ?
H21A C21 H21B 108.2 . . ?
C21 C22 C23 113.0(6) . . ?
C21 C22 H22A 109.0 . . ?
C23 C22 H22A 109.0 . . ?
C21 C22 H22B 109.0 . . ?
C23 C22 H22B 109.0 . . ?
H22A C22 H22B 107.8 . . ?
C21' C20' H20D 109.5 . . ?
C21' C20' H20E 109.5 . . ?
H20D C20' H20E 109.5 . . ?
C21' C20' H20F 109.5 . . ?
H20D C20' H20F 109.5 . . ?
H20E C20' H20F 109.5 . . ?
C22' C21' C20' 111.4(6) . . ?
C22' C21' H21C 109.3 . . ?
C20' C21' H21C 109.3 . . ?
C22' C21' H21D 109.3 . . ?
C20' C21' H21D 109.3 . . ?
H21C C21' H21D 108.0 . . ?
C21' C22' C23 109.9(5) . . ?
C21' C22' H22C 109.7 . . ?
C23 C22' H22C 109.7 . . ?
C21' C22' H22D 109.7 . . ?
C23 C22' H22D 109.7 . . ?
H22C C22' H22D 108.2 . . ?
N3 C23 C22' 113.5(6) . . ?
N3 C23 C22 111.8(6) . . ?
N3 C23 H23A 109.3 . . ?
C22 C23 H23A 109.3 . . ?
N3 C23 H23B 109.3 . . ?
C22 C23 H23B 109.3 . . ?
H23A C23 H23B 107.9 . . ?
N3 C23 H23C 94(8) . . ?
N3 C23 H23D 104(5) . . ?
H23C C23 H23D 92(8) . . ?
O3 C24 N3 125.5(4) . . ?
O3 C24 C25 126.6(5) . . ?
N3 C24 C25 107.8(4) . . ?
C26 C25 C18 113.7(4) . . ?
C26 C25 C24 102.4(4) . . ?
C18 C25 C24 107.9(4) . . ?
C26 C25 C7 115.1(4) . . ?
C18 C25 C7 110.8(4) . . ?
C24 C25 C7 106.1(3) . . ?
C27 C26 C31 119.0(5) . . ?
C27 C26 C25 132.9(5) . . ?
C31 C26 C25 108.1(4) . . ?
C26 C27 C28 118.8(5) . . ?
C26 C27 H27 120.6 . . ?
C28 C27 H27 120.6 . . ?
C29 C28 C27 121.8(5) . . ?
C29 C28 Cl1 119.2(5) . . ?
C27 C28 Cl1 118.9(5) . . ?
C28 C29 C30 120.2(6) . . ?
C28 C29 H29 119.9 . . ?
C30 C29 H29 119.9 . . ?
C31 C30 C29 117.5(5) . . ?
C31 C30 H30 121.2 . . ?
C29 C30 H30 121.2 . . ?
C30 C31 C26 122.5(5) . . ?
C30 C31 N3 127.1(5) . . ?
C26 C31 N3 110.4(5) . . ?
Cl2 C32 Cl3 110.4(5) . . ?
Cl2 C32 H32A 109.6 . . ?
Cl3 C32 H32A 109.6 . . ?
Cl2 C32 H32B 109.6 . . ?
Cl3 C32 H32B 109.6 . . ?
H32A C32 H32B 108.1 . . ?
C8 N1 C1 129.0(5) . . ?
C8 N1 H1 115.5 . . ?
C1 N1 H1 115.5 . . ?
C19 N2 C12 108.7(4) . . ?
C19 N2 H2A 125.7 . . ?
C12 N2 H2A 125.7 . . ?
C24 N3 C31 111.3(4) . . ?
C24 N3 C23 123.8(4) . . ?
C31 N3 C23 124.9(5) . . ?
C10 O2 C11 115.9(4) . . ?
C6 S1 C7 100.8(3) . . ?

loop_
_geom_bond_atom_site_label_1
_geom_bond_atom_site_label_2
_geom_bond_distance
_geom_bond_site_symmetry_2
_geom_bond_publ_flag
C1 N1 1.375(7) . ?
C1 C2 1.390(8) . ?
C1 C6 1.398(8) . ?
C2 C3 1.370(11) . ?
C2 H2 0.9300 . ?
C3 C4 1.367(12) . ?
C3 H3 0.9300 . ?
C4 C5 1.382(12) . ?
C4 H4 0.9300 . ?
C5 C6 1.376(9) . ?
C5 H5 0.9300 . ?
C6 S1 1.763(7) . ?
C7 C8 1.504(6) . ?
C7 C25 1.576(6) . ?
C7 S1 1.809(5) . ?
C7 H7 0.9800 . ?
C8 C9 1.354(7) . ?
C8 N1 1.357(6) . ?
C9 C10 1.440(7) . ?
C9 H9 0.9300 . ?
C10 O1 1.228(6) . ?
C10 O2 1.321(7) . ?
C11 O2 1.453(5) . ?
C11 H11A 0.9600 . ?
C11 H11B 0.9600 . ?
C11 H11C 0.9600 . ?
C12 N2 1.372(6) . ?
C12 C13 1.394(7) . ?
C12 C17 1.398(6) . ?
C13 C14 1.382(7) . ?
C13 H13 0.9300 . ?
C14 C15 1.392(8) . ?
C14 H14 0.9300 . ?
C15 C16 1.362(7) . ?
C15 H15 0.9300 . ?
C16 C17 1.412(6) . ?
C16 H16 0.9300 . ?
C17 C18 1.435(7) . ?
C18 C19 1.356(6) . ?
C18 C25 1.522(7) . ?
C19 N2 1.362(6) . ?
C19 H19 0.9300 . ?
C20 C21 1.536(5) . ?
C20 H20A 0.9600 . ?
C20 H20B 0.9600 . ?
C20 H20C 0.9600 . ?
C21 C22 1.524(5) . ?
C21 H21A 0.9700 . ?
C21 H21B 0.9700 . ?
C22 C23 1.533(5) . ?
C22 H22A 0.9700 . ?
C22 H22B 0.9700 . ?
C20' C21' 1.529(5) . ?
C20' H20D 0.9600 . ?
C20' H20E 0.9600 . ?
C20' H20F 0.9600 . ?
C21' C22' 1.524(5) . ?
C21' H21C 0.9700 . ?
C21' H21D 0.9700 . ?
C22' C23 1.527(5) . ?
C22' H22C 0.9700 . ?
C22' H22D 0.9700 . ?
C23 N3 1.463(7) . ?
C23 H23A 0.9700 . ?
C23 H23B 0.9700 . ?
C23 H23C 0.80(10) . ?
C23 H23D 1.06(10) . ?
C24 O3 1.212(5) . ?
C24 N3 1.350(6) . ?
C24 C25 1.557(6) . ?
C25 C26 1.503(7) . ?
C26 C27 1.378(6) . ?
C26 C31 1.392(7) . ?
C27 C28 1.382(7) . ?
C27 H27 0.9300 . ?
C28 C29 1.375(8) . ?
C28 Cl1 1.744(5) . ?
C29 C30 1.389(7) . ?
C29 H29 0.9300 . ?
C30 C31 1.381(7) . ?
C30 H30 0.9300 . ?
C31 N3 1.408(6) . ?
C32 Cl2 1.694(8) . ?
C32 Cl3 1.762(9) . ?
C32 H32A 0.9700 . ?
C32 H32B 0.9700 . ?
N1 H1 0.8600 . ?
N2 H2A 0.8600 . ?

loop_
_geom_hbond_atom_site_label_D
_geom_hbond_atom_site_label_H
_geom_hbond_atom_site_label_A
_geom_hbond_distance_DH
_geom_hbond_distance_HA
_geom_hbond_distance_DA
_geom_hbond_angle_DHA
_geom_hbond_site_symmetry_A
N1 H1 O1 0.86 2.04 2.707(6) 133.3 .
N2 H2A O3 0.86 2.30 3.105(5) 156.8 2_545
